data_7713479
loop_
_publ_author_name
'Gomez, Olaya Paz'
'Carballo, Rosa'
'Lago, Ana Belen'
'Prieto, Inmaculada'
'Vazquez-Lopez, Ezequiel M.'

_publ_section_title
;
 From Cu(I) and Cu(I)-Cu(II) mixed-valence clusters to 2D Cu(II) and Cu(I)
 coordination polymers supported by a flexible bis-tetrazole organosulfur
 ligand.
;
_journal_name_full 'Dalton Transactions'
_journal_paper_doi 10.1039/D3DT01556D
_journal_year 2023
_chemical_formula_moiety 'C6 H10 Br4 Cu2 N8 S2'
_chemical_formula_sum 'C6 H10 Br4 Cu2 N8 S2'
_chemical_formula_weight 705.06
_space_group_crystal_system triclinic
_space_group_IT_number 2
_space_group_name_Hall '-P 1'
_space_group_name_H-M_alt 'P -1'
_atom_sites_solution_hydrogens geom
_atom_sites_solution_primary dual
_audit_creation_date 2020-03-10
_audit_creation_method
; 
Olex2 1.3 
(compiled 2020.02.04 svn.rd84adfe8 for OlexSys, GUI svn.r6032) 
;
_audit_update_record
;
2023-05-22 deposited with the CCDC.	2023-07-17 downloaded from the CCDC.
;
_cell_angle_alpha 71.516(3)
_cell_angle_beta 86.140(2)
_cell_angle_gamma 87.700(2)
_cell_formula_units_Z 2
_cell_length_a 6.9967(5)
_cell_length_b 9.1986(8)
_cell_length_c 13.6109(11)
_cell_measurement_reflns_used 9964
_cell_measurement_temperature 100.01
_cell_measurement_theta_max 28.34
_cell_measurement_theta_min 3.16
_cell_volume 828.76(12)
_computing_cell_refinement 'SAINT V8.38A (?, 2016)'
_computing_data_collection 'Bruker APEX3'
_computing_data_reduction 'SAINT V8.38A (?, 2016)'
_computing_molecular_graphics 'Olex2 1.3 (Dolomanov et al., 2009)'
_computing_publication_material 'Olex2 1.3 (Dolomanov et al., 2009)'
_computing_structure_refinement 'XL  (Sheldrick, 2008)'
_computing_structure_solution 'SHELXT 2014/5 (Sheldrick, 2014)'
_diffrn_ambient_temperature 100.01
_diffrn_measured_fraction_theta_full 0.999
_diffrn_measured_fraction_theta_max 0.998
_diffrn_measurement_device_type 'Bruker D8 Venture Photon 100 CMOS'
_diffrn_measurement_method '\f and \w scans'
_diffrn_radiation_monochromator 'Incoatec HeliosTM multilayer optics'
_diffrn_radiation_type MoK\a
_diffrn_radiation_wavelength 0.71073
_diffrn_reflns_av_R_equivalents 0.0407
_diffrn_reflns_av_unetI/netI 0.0258
_diffrn_reflns_Laue_measured_fraction_full 0.999
_diffrn_reflns_Laue_measured_fraction_max 0.998
_diffrn_reflns_limit_h_max 9
_diffrn_reflns_limit_h_min -9
_diffrn_reflns_limit_k_max 12
_diffrn_reflns_limit_k_min -12
_diffrn_reflns_limit_l_max 18
_diffrn_reflns_limit_l_min -18
_diffrn_reflns_number 28424
_diffrn_reflns_point_group_measured_fraction_full 0.999
_diffrn_reflns_point_group_measured_fraction_max 0.998
_diffrn_reflns_theta_full 25.242
_diffrn_reflns_theta_max 28.343
_diffrn_reflns_theta_min 2.371
_diffrn_source_current 1.0
_diffrn_source_power 0.05
_diffrn_source_voltage 50.0
_diffrn_standards_number 0
_exptl_absorpt_coefficient_mu 12.466
_exptl_absorpt_correction_T_max 0.4920
_exptl_absorpt_correction_T_min 0.3094
_exptl_absorpt_correction_type multi-scan
_exptl_absorpt_process_details
; 
SADABS-2016/2 (Bruker,2016/2) was used for absorption correction. 
wR2(int) was 0.1505 before and 0.0579 after correction. 
The Ratio of minimum to maximum transmission is 0.6289. 
The \l/2 correction factor is Not present. 
;
_exptl_crystal_colour brown
_exptl_crystal_colour_primary brown
_exptl_crystal_density_diffrn 2.825
_exptl_crystal_density_method 'not measured'
_exptl_crystal_description Plate
_exptl_crystal_F_000 664
_exptl_crystal_size_max 0.123
_exptl_crystal_size_mid 0.074
_exptl_crystal_size_min 0.015
_refine_diff_density_max 0.917
_refine_diff_density_min -1.350
_refine_diff_density_rms 0.195
_refine_ls_extinction_method none
_refine_ls_goodness_of_fit_ref 1.102
_refine_ls_hydrogen_treatment constr
_refine_ls_matrix_type full
_refine_ls_number_parameters 201
_refine_ls_number_reflns 4130
_refine_ls_number_restraints 0
_refine_ls_restrained_S_all 1.102
_refine_ls_R_factor_all 0.0283
_refine_ls_R_factor_gt 0.0219
_refine_ls_shift/su_max 0.002
_refine_ls_shift/su_mean 0.000
_refine_ls_structure_factor_coef Fsqd
_refine_ls_weighting_details 'w=1/[\s^2^(Fo^2^)+(0.0245P)^2^+0.2882P] where P=(Fo^2^+2Fc^2^)/3'
_refine_ls_weighting_scheme calc
_refine_ls_wR_factor_gt 0.0500
_refine_ls_wR_factor_ref 0.0523
_reflns_Friedel_coverage 0.000
_reflns_number_gt 3602
_reflns_number_total 4130
_reflns_threshold_expression 'I > 2\s(I)'
_cod_data_source_file d3dt01556d2.cif
_cod_data_source_block 1t
_cod_database_code 7713479
_shelx_shelxl_version_number 2017/1
_shelx_space_group_comment
; 
The symmetry employed for this shelxl refinement is uniquely defined 
by the following loop, which should always be used as a source of 
symmetry information in preference to the above space-group names. 
They are only intended as comments. 
;
_shelx_estimated_absorpt_t_max 0.835
_shelx_estimated_absorpt_t_min 0.309
_olex2_refinement_description
; 
1. Fixed Uiso 
 At 1.2 times of: 
  All C(H,H) groups 
 At 1.5 times of: 
  All C(H,H,H) groups 
2.a Secondary CH2 refined with riding coordinates: 
 C1(H1A,H1B), C2(H2A,H2B) 
2.b Idealised Me refined as rotating group: 
 C22(H22A,H22B,H22C), C12(H12A,H12B,H12C) 
;
_olex2_submission_special_instructions 'No special instructions were received'

loop_
_space_group_symop_operation_xyz
'x, y, z'
'-x, -y, -z'

loop_
_atom_site_label
_atom_site_type_symbol
_atom_site_fract_x
_atom_site_fract_y
_atom_site_fract_z
_atom_site_U_iso_or_equiv
_atom_site_adp_type
_atom_site_occupancy
_atom_site_site_symmetry_order
_atom_site_calc_flag
_atom_site_refinement_flags_posn
_atom_site_refinement_flags_adp
_atom_site_refinement_flags_occupancy
_atom_site_disorder_assembly
_atom_site_disorder_group
Br4 Br 0.23279(3) 0.54532(2) 0.12306(2) 0.00782(6) Uani 1 1 d . . . . .
Br3 Br 0.70298(3) 0.46192(2) 0.37895(2) 0.00701(6) Uani 1 1 d . . . . .
Br2 Br 0.73601(3) 0.55310(2) 0.12131(2) 0.00753(6) Uani 1 1 d . . . . .
Br1 Br 1.20653(3) 0.46059(2) 0.38013(2) 0.00830(6) Uani 1 1 d . . . . .
Cu1 Cu 0.96787(4) 0.54328(3) 0.24946(2) 0.00623(7) Uani 1 1 d . . . . .
Cu2 Cu 0.47243(4) 0.46672(3) 0.25228(2) 0.00623(7) Uani 1 1 d . . . . .
S2 S 0.44274(8) -0.12940(6) 0.16697(4) 0.01055(12) Uani 1 1 d . . . . .
S1 S 1.01260(8) 1.14181(6) 0.33295(4) 0.00977(12) Uani 1 1 d . . . . .
N5 N 0.4912(3) -0.0201(2) 0.32446(14) 0.0068(4) Uani 1 1 d . . . . .
N1 N 0.9761(3) 1.0315(2) 0.17434(14) 0.0061(4) Uani 1 1 d . . . . .
N3 N 0.9586(3) 0.7911(2) 0.24088(14) 0.0078(4) Uani 1 1 d . . . . .
N7 N 0.4918(3) 0.2208(2) 0.25972(15) 0.0088(4) Uani 1 1 d . . . . .
N8 N 0.4703(3) 0.1668(2) 0.17836(15) 0.0086(4) Uani 1 1 d . . . . .
N4 N 0.9733(3) 0.8460(2) 0.32225(15) 0.0084(4) Uani 1 1 d . . . . .
N2 N 0.9607(3) 0.8999(2) 0.15212(15) 0.0085(4) Uani 1 1 d . . . . .
N6 N 0.5049(3) 0.1118(2) 0.34682(15) 0.0094(4) Uani 1 1 d . . . . .
C1 C 0.9259(3) 1.0538(3) 0.46739(17) 0.0101(5) Uani 1 1 d . . . . .
H1A H 0.890127 1.135478 0.498559 0.012 Uiso 1 1 calc R U . . .
H1B H 0.809235 0.995526 0.468892 0.012 Uiso 1 1 calc R U . . .
C21 C 0.4692(3) 0.0150(2) 0.22153(18) 0.0077(4) Uani 1 1 d . . . . .
C2 C 0.4067(3) -0.0210(3) 0.03172(18) 0.0129(5) Uani 1 1 d . . . . .
H2A H 0.331024 -0.082691 0.001089 0.015 Uiso 1 1 calc R U . . .
H2B H 0.331995 0.073933 0.028695 0.015 Uiso 1 1 calc R U . . .
C11 C 0.9836(3) 0.9973(3) 0.27853(18) 0.0078(4) Uani 1 1 d . . . . .
C22 C 0.4941(3) -0.1703(2) 0.40413(17) 0.0103(4) Uani 1 1 d . . . . .
H22A H 0.612658 -0.225961 0.394519 0.015 Uiso 1 1 calc R U . . .
H22B H 0.383685 -0.228753 0.398402 0.015 Uiso 1 1 calc R U . . .
H22C H 0.488064 -0.156953 0.472909 0.015 Uiso 1 1 calc R U . . .
C12 C 0.9795(3) 1.1815(2) 0.09437(17) 0.0109(5) Uani 1 1 d . . . . .
H12A H 0.984044 1.167849 0.025698 0.016 Uiso 1 1 calc R U . . .
H12B H 1.092878 1.236645 0.100285 0.016 Uiso 1 1 calc R U . . .
H12C H 0.863712 1.240561 0.103488 0.016 Uiso 1 1 calc R U . . .

loop_
_atom_site_aniso_label
_atom_site_aniso_U_11
_atom_site_aniso_U_22
_atom_site_aniso_U_33
_atom_site_aniso_U_23
_atom_site_aniso_U_13
_atom_site_aniso_U_12
Br4 0.00758(12) 0.01027(11) 0.00555(11) -0.00239(8) -0.00111(8) 0.00077(8)
Br3 0.00715(11) 0.00839(11) 0.00532(11) -0.00178(8) -0.00055(8) -0.00091(8)
Br2 0.00749(12) 0.00963(11) 0.00555(11) -0.00242(8) -0.00032(8) -0.00089(8)
Br1 0.00748(12) 0.01182(12) 0.00592(11) -0.00312(9) -0.00112(8) 0.00017(8)
Cu1 0.00616(14) 0.00669(13) 0.00586(14) -0.00196(10) -0.00049(10) -0.00030(9)
Cu2 0.00638(14) 0.00643(13) 0.00583(14) -0.00169(10) -0.00095(10) -0.00022(9)
S2 0.0163(3) 0.0087(3) 0.0077(3) -0.0042(2) 0.0004(2) -0.0014(2)
S1 0.0162(3) 0.0069(3) 0.0072(3) -0.0036(2) -0.0006(2) -0.0005(2)
N5 0.0078(9) 0.0058(9) 0.0073(9) -0.0027(7) -0.0005(7) 0.0008(7)
N1 0.0088(9) 0.0051(9) 0.0045(9) -0.0016(7) -0.0005(7) -0.0003(7)
N3 0.0096(9) 0.0083(9) 0.0055(9) -0.0022(7) -0.0001(7) -0.0006(7)
N7 0.0088(9) 0.0094(9) 0.0085(9) -0.0031(7) -0.0017(7) -0.0006(7)
N8 0.0099(9) 0.0081(9) 0.0084(9) -0.0036(7) 0.0006(7) -0.0011(7)
N4 0.0105(9) 0.0076(9) 0.0079(9) -0.0037(7) 0.0002(7) -0.0012(7)
N2 0.0108(10) 0.0067(9) 0.0084(10) -0.0032(7) -0.0009(7) 0.0001(7)
N6 0.0109(10) 0.0067(9) 0.0108(10) -0.0027(7) -0.0016(7) -0.0004(7)
C1 0.0103(11) 0.0144(11) 0.0061(11) -0.0042(9) -0.0002(9) 0.0023(9)
C21 0.0055(10) 0.0095(10) 0.0084(11) -0.0034(8) 0.0006(8) -0.0006(8)
C2 0.0127(12) 0.0178(12) 0.0086(12) -0.0045(9) -0.0016(9) -0.0007(9)
C11 0.0059(10) 0.0100(11) 0.0085(11) -0.0044(8) -0.0010(8) 0.0011(8)
C22 0.0164(12) 0.0061(10) 0.0060(11) 0.0011(8) -0.0002(9) 0.0005(8)
C12 0.0165(12) 0.0076(11) 0.0077(11) -0.0008(8) -0.0013(9) -0.0005(8)

loop_
_atom_type_symbol
_atom_type_description
_atom_type_scat_dispersion_real
_atom_type_scat_dispersion_imag
_atom_type_scat_source
C C 0.0033 0.0016 'International Tables Vol C Tables 4.2.6.8 and 6.1.1.4'
H H 0.0000 0.0000 'International Tables Vol C Tables 4.2.6.8 and 6.1.1.4'
Br Br -0.2901 2.4595 'International Tables Vol C Tables 4.2.6.8 and 6.1.1.4'
Cu Cu 0.3201 1.2651 'International Tables Vol C Tables 4.2.6.8 and 6.1.1.4'
N N 0.0061 0.0033 'International Tables Vol C Tables 4.2.6.8 and 6.1.1.4'
S S 0.1246 0.1234 'International Tables Vol C Tables 4.2.6.8 and 6.1.1.4'

loop_
_geom_angle_atom_site_label_1
_geom_angle_atom_site_label_2
_geom_angle_atom_site_label_3
_geom_angle
_geom_angle_site_symmetry_1
_geom_angle_site_symmetry_3
_geom_angle_publ_flag
Cu2 Br4 Cu1 94.313(13) . 1_455 ?
Cu2 Br3 Cu1 94.075(12) . . ?
Cu1 Br2 Cu2 93.534(12) . . ?
Cu1 Br1 Cu2 93.776(13) . 1_655 ?
Br4 Cu1 Br2 90.853(12) 1_655 . ?
Br4 Cu1 Br1 85.961(12) 1_655 . ?
Br3 Cu1 Br4 163.077(14) . 1_655 ?
Br3 Cu1 Br2 86.177(12) . . ?
Br3 Cu1 Br1 92.456(13) . . ?
Br2 Cu1 Br1 164.460(14) . . ?
N3 Cu1 Br4 100.09(5) . 1_655 ?
N3 Cu1 Br3 96.83(5) . . ?
N3 Cu1 Br2 99.22(5) . . ?
N3 Cu1 Br1 96.31(5) . . ?
Br4 Cu2 Br2 92.419(13) . . ?
Br4 Cu2 Br1 85.939(12) . 1_455 ?
Br3 Cu2 Br4 164.175(14) . . ?
Br3 Cu2 Br2 86.197(12) . . ?
Br3 Cu2 Br1 90.780(13) . 1_455 ?
Br2 Cu2 Br1 162.965(14) . 1_455 ?
N7 Cu2 Br4 96.64(5) . . ?
N7 Cu2 Br3 99.18(5) . . ?
N7 Cu2 Br2 96.21(5) . . ?
N7 Cu2 Br1 100.83(5) . 1_455 ?
C21 S2 C2 102.24(11) . . ?
C11 S1 C1 102.63(11) . . ?
N6 N5 C21 108.36(17) . . ?
N6 N5 C22 122.42(18) . . ?
C21 N5 C22 129.18(19) . . ?
N2 N1 C11 108.50(17) . . ?
N2 N1 C12 122.49(17) . . ?
C11 N1 C12 129.01(18) . . ?
N4 N3 Cu1 125.93(14) . . ?
N2 N3 Cu1 121.24(14) . . ?
N2 N3 N4 112.38(17) . . ?
N8 N7 Cu2 125.43(14) . . ?
N6 N7 Cu2 121.69(14) . . ?
N6 N7 N8 112.49(18) . . ?
C21 N8 N7 104.14(18) . . ?
C11 N4 N3 104.40(18) . . ?
N3 N2 N1 105.76(17) . . ?
N7 N6 N5 105.89(17) . . ?
S1 C1 H1A 109.0 . . ?
S1 C1 H1B 109.0 . . ?
C1 C1 S1 112.8(2) 2_776 . ?
C1 C1 H1A 109.0 2_776 . ?
C1 C1 H1B 109.0 2_776 . ?
H1A C1 H1B 107.8 . . ?
N5 C21 S2 120.30(16) . . ?
N8 C21 S2 130.58(18) . . ?
N8 C21 N5 109.11(19) . . ?
S2 C2 H2A 109.1 . . ?
S2 C2 H2B 109.1 . . ?
C2 C2 S2 112.4(2) 2_655 . ?
C2 C2 H2A 109.1 2_655 . ?
C2 C2 H2B 109.1 2_655 . ?
H2A C2 H2B 107.9 . . ?
N1 C11 S1 120.26(17) . . ?
N4 C11 S1 130.72(18) . . ?
N4 C11 N1 108.96(19) . . ?
N5 C22 H22A 109.5 . . ?
N5 C22 H22B 109.5 . . ?
N5 C22 H22C 109.5 . . ?
H22A C22 H22B 109.5 . . ?
H22A C22 H22C 109.5 . . ?
H22B C22 H22C 109.5 . . ?
N1 C12 H12A 109.5 . . ?
N1 C12 H12B 109.5 . . ?
N1 C12 H12C 109.5 . . ?
H12A C12 H12B 109.5 . . ?
H12A C12 H12C 109.5 . . ?
H12B C12 H12C 109.5 . . ?

loop_
_geom_bond_atom_site_label_1
_geom_bond_atom_site_label_2
_geom_bond_distance
_geom_bond_site_symmetry_2
_geom_bond_publ_flag
Br4 Cu1 2.4389(3) 1_455 ?
Br4 Cu2 2.4332(3) . ?
Br3 Cu1 2.4366(4) . ?
Br3 Cu2 2.4283(3) . ?
Br2 Cu1 2.4396(3) . ?
Br2 Cu2 2.4469(4) . ?
Br1 Cu1 2.4434(4) . ?
Br1 Cu2 2.4500(4) 1_655 ?
Cu1 N3 2.2441(18) . ?
Cu2 N7 2.2307(19) . ?
S2 C21 1.736(2) . ?
S2 C2 1.824(2) . ?
S1 C1 1.823(2) . ?
S1 C11 1.739(2) . ?
N5 N6 1.350(3) . ?
N5 C21 1.352(3) . ?
N5 C22 1.461(3) . ?
N1 N2 1.348(3) . ?
N1 C11 1.356(3) . ?
N1 C12 1.461(3) . ?
N3 N4 1.366(3) . ?
N3 N2 1.301(3) . ?
N7 N8 1.369(3) . ?
N7 N6 1.293(3) . ?
N8 C21 1.332(3) . ?
N4 C11 1.332(3) . ?
C1 C1 1.525(4) 2_776 ?
C1 H1A 0.9900 . ?
C1 H1B 0.9900 . ?
C2 C2 1.509(4) 2_655 ?
C2 H2A 0.9900 . ?
C2 H2B 0.9900 . ?
C22 H22A 0.9800 . ?
C22 H22B 0.9800 . ?
C22 H22C 0.9800 . ?
C12 H12A 0.9800 . ?
C12 H12B 0.9800 . ?
C12 H12C 0.9800 . ?

loop_
_geom_hbond_atom_site_label_D
_geom_hbond_atom_site_label_H
_geom_hbond_atom_site_label_A
_geom_hbond_distance_DH
_geom_hbond_distance_HA
_geom_hbond_distance_DA
_geom_hbond_angle_DHA
_geom_hbond_site_symmetry_A
_geom_hbond_publ_flag
C2 H2B C12 0.99 2.82 3.653(3) 142.7 1_445 yes
C22 H22A Br3 0.98 2.98 3.737(2) 134.5 1_545 yes
C22 H22A N4 0.98 2.68 3.455(3) 136.7 1_545 yes
C22 H22C N6 0.98 2.62 3.597(3) 176.0 2_656 yes
C12 H12A N2 0.98 2.68 3.656(3) 171.4 2_775 yes
C12 H12C Br2 0.98 3.05 3.868(2) 141.3 1_565 yes

loop_
_geom_torsion_atom_site_label_1
_geom_torsion_atom_site_label_2
_geom_torsion_atom_site_label_3
_geom_torsion_atom_site_label_4
_geom_torsion
_geom_torsion_site_symmetry_1
_geom_torsion_site_symmetry_2
_geom_torsion_site_symmetry_3
_geom_torsion_site_symmetry_4
_geom_torsion_publ_flag
Cu1 N3 N4 C11 172.72(14) . . . . ?
Cu1 N3 N2 N1 -173.09(12) . . . . ?
Cu2 N7 N8 C21 -172.43(14) . . . . ?
Cu2 N7 N6 N5 173.03(13) . . . . ?
N3 N4 C11 S1 -177.52(17) . . . . ?
N3 N4 C11 N1 -0.3(2) . . . . ?
N7 N8 C21 S2 178.63(17) . . . . ?
N7 N8 C21 N5 -0.6(2) . . . . ?
N8 N7 N6 N5 -0.2(2) . . . . ?
N4 N3 N2 N1 -0.4(2) . . . . ?
N2 N1 C11 S1 177.65(15) . . . . ?
N2 N1 C11 N4 0.1(2) . . . . ?
N2 N3 N4 C11 0.4(2) . . . . ?
N6 N5 C21 S2 -178.83(15) . . . . ?
N6 N5 C21 N8 0.5(2) . . . . ?
N6 N7 N8 C21 0.5(2) . . . . ?
C1 S1 C11 N1 159.70(17) . . . . ?
C1 S1 C11 N4 -23.3(2) . . . . ?
C21 S2 C2 C2 85.7(2) . . . 2_655 ?
C21 N5 N6 N7 -0.2(2) . . . . ?
C2 S2 C21 N5 177.16(17) . . . . ?
C2 S2 C21 N8 -2.0(2) . . . . ?
C11 S1 C1 C1 79.9(2) . . . 2_776 ?
C11 N1 N2 N3 0.2(2) . . . . ?
C22 N5 N6 N7 -178.16(18) . . . . ?
C22 N5 C21 S2 -1.0(3) . . . . ?
C22 N5 C21 N8 178.3(2) . . . . ?
C12 N1 N2 N3 -178.79(18) . . . . ?
C12 N1 C11 S1 -3.5(3) . . . . ?
C12 N1 C11 N4 179.0(2) . . . . ?
